data_7242402
loop_
_publ_author_name
'Tseng, Tien-Wen'
'Luo, Tzuoo-Tsair'
'Kan, Shou-Ju'
'Nguyen, Doan Duy-An'

_publ_section_title
;
 Auxiliary ligand-modulated trisimidazole-based coordination polymers:
 syntheses, structures and photoluminescence properties
;
_journal_issue 19
_journal_name_full CrystEngComm
_journal_page_first 3434
_journal_page_last 3443
_journal_paper_doi 10.1039/D1CE00068C
_journal_volume 23
_journal_year 2021
_chemical_formula_sum 'C25 H20 N6 O7 S2 Zn'
_chemical_formula_weight 645.96
_space_group_crystal_system monoclinic
_space_group_IT_number 14
_space_group_name_Hall '-P 2ybc'
_space_group_name_H-M_alt 'P 1 21/c 1'
_atom_sites_solution_hydrogens mixed
_audit_creation_method SHELXL-2018/3
_audit_update_record
;
2021-01-13 deposited with the CCDC.	2021-03-11 downloaded from the CCDC.
;
_cell_angle_alpha 90
_cell_angle_beta 94.56(3)
_cell_angle_gamma 90
_cell_formula_units_Z 4
_cell_length_a 8.8834(18)
_cell_length_b 20.288(4)
_cell_length_c 13.751(3)
_cell_measurement_reflns_used 9967
_cell_measurement_temperature 293(2)
_cell_measurement_theta_max 27.10
_cell_measurement_theta_min 2.50
_cell_volume 2470.4(9)
_computing_cell_refinement 'Bruker SAINT'
_computing_data_collection 'Bruker APEX-II CCD'
_computing_data_reduction 'Bruker SAINT'
_computing_structure_refinement 'SHELXL-2018/3 (Sheldrick, 2018)'
_computing_structure_solution 'SHELXS-97 (Sheldrick 2008)'
_diffrn_ambient_temperature 293(2)
_diffrn_measured_fraction_theta_full 1.000
_diffrn_measured_fraction_theta_max 0.996
_diffrn_measurement_device_type 'Bruker APEX-II CCD'
_diffrn_measurement_method '\f and \w scans'
_diffrn_radiation_type MoK\a
_diffrn_radiation_wavelength 0.71073
_diffrn_reflns_av_R_equivalents 0.0554
_diffrn_reflns_av_unetI/netI 0.0234
_diffrn_reflns_Laue_measured_fraction_full 1.000
_diffrn_reflns_Laue_measured_fraction_max 0.996
_diffrn_reflns_limit_h_max 11
_diffrn_reflns_limit_h_min -11
_diffrn_reflns_limit_k_max 26
_diffrn_reflns_limit_k_min -26
_diffrn_reflns_limit_l_max 17
_diffrn_reflns_limit_l_min -17
_diffrn_reflns_number 74576
_diffrn_reflns_point_group_measured_fraction_full 1.000
_diffrn_reflns_point_group_measured_fraction_max 0.996
_diffrn_reflns_theta_full 25.242
_diffrn_reflns_theta_max 27.211
_diffrn_reflns_theta_min 2.008
_exptl_absorpt_coefficient_mu 1.226
_exptl_absorpt_correction_T_max 0.9705
_exptl_absorpt_correction_T_min 0.8749
_exptl_absorpt_correction_type multi-scan
_exptl_absorpt_process_details 'SADABS 2014/5'
_exptl_crystal_colour orange
_exptl_crystal_density_diffrn 1.737
_exptl_crystal_description prism
_exptl_crystal_F_000 1320
_exptl_crystal_size_max 0.24
_exptl_crystal_size_mid 0.20
_exptl_crystal_size_min 0.14
_refine_diff_density_max 0.586
_refine_diff_density_min -0.498
_refine_diff_density_rms 0.069
_refine_ls_extinction_method none
_refine_ls_goodness_of_fit_ref 1.042
_refine_ls_hydrogen_treatment mixed
_refine_ls_matrix_type full
_refine_ls_number_parameters 378
_refine_ls_number_reflns 5491
_refine_ls_number_restraints 1
_refine_ls_restrained_S_all 1.042
_refine_ls_R_factor_all 0.0375
_refine_ls_R_factor_gt 0.0295
_refine_ls_shift/su_max 0.001
_refine_ls_shift/su_mean 0.000
_refine_ls_structure_factor_coef Fsqd
_refine_ls_weighting_details 'w=1/[\s^2^(Fo^2^)+(0.0363P)^2^+2.7187P] where P=(Fo^2^+2Fc^2^)/3'
_refine_ls_weighting_scheme calc
_refine_ls_wR_factor_gt 0.0747
_refine_ls_wR_factor_ref 0.0799
_reflns_Friedel_coverage 0.000
_reflns_number_gt 4763
_reflns_number_total 5491
_reflns_threshold_expression 'I > 2\s(I)'
_cod_data_source_file d1ce00068c2.cif
_cod_data_source_block shelx_CCDC1
_cod_depositor_comments 'Adding full bibliography for 7242400--7242404.cif.'
_cod_original_sg_symbol_H-M 'P 21/c'
_cod_database_code 7242402
_shelx_shelxl_version_number 2018/3
_shelx_space_group_comment
;
The symmetry employed for this shelxl refinement is uniquely defined
by the following loop, which should always be used as a source of
symmetry information in preference to the above space-group names.
They are only intended as comments.
;
_shelx_estimated_absorpt_t_min 0.8749
_shelx_estimated_absorpt_t_max 0.9705

loop_
_space_group_symop_operation_xyz
'x, y, z'
'-x, y+1/2, -z+1/2'
'-x, -y, -z'
'x, -y-1/2, z-1/2'

loop_
_atom_site_label
_atom_site_type_symbol
_atom_site_fract_x
_atom_site_fract_y
_atom_site_fract_z
_atom_site_U_iso_or_equiv
_atom_site_adp_type
_atom_site_occupancy
_atom_site_site_symmetry_order
_atom_site_calc_flag
_atom_site_refinement_flags_posn
_atom_site_refinement_flags_adp
_atom_site_refinement_flags_occupancy
_atom_site_disorder_assembly
_atom_site_disorder_group
Zn1 Zn 0.44857(3) 0.31945(2) 0.76980(2) 0.01560(7) Uani 1 1 d . . . . .
S1 S 0.87412(6) 0.12448(3) 0.08782(4) 0.02126(12) Uani 1 1 d . . . . .
S2 S 0.66566(6) -0.10849(2) 0.41559(4) 0.01802(11) Uani 1 1 d . . . . .
C1 C 0.1931(2) 0.22870(10) 0.74667(14) 0.0164(4) Uani 1 1 d . . . . .
H1 H 0.187911 0.236519 0.679845 0.020 Uiso 1 1 calc R U . . .
C2 C 0.2624(2) 0.23065(11) 0.90045(15) 0.0201(4) Uani 1 1 d . . . . .
H2 H 0.315326 0.241130 0.959511 0.024 Uiso 1 1 calc R U . . .
C3 C 0.1433(2) 0.18901(10) 0.88973(15) 0.0186(4) Uani 1 1 d . . . . .
H3 H 0.100383 0.165504 0.938602 0.022 Uiso 1 1 calc R U . . .
C4 C -0.0222(2) 0.15229(10) 0.74061(14) 0.0142(4) Uani 1 1 d . . . . .
C5 C -0.0740(2) 0.09420(10) 0.77906(14) 0.0152(4) Uani 1 1 d . . . . .
H5 H -0.035259 0.078731 0.839627 0.018 Uiso 1 1 calc R U . . .
C6 C -0.1861(2) 0.05982(9) 0.72364(14) 0.0141(4) Uani 1 1 d . . . . .
C7 C -0.2398(2) 0.08048(10) 0.63073(14) 0.0153(4) Uani 1 1 d . . . . .
H7 H -0.311012 0.055767 0.593307 0.018 Uiso 1 1 calc R U . . .
C8 C -0.1842(2) 0.13882(10) 0.59561(14) 0.0142(4) Uani 1 1 d . . . . .
C9 C -0.0801(2) 0.17632(10) 0.65115(14) 0.0149(4) Uani 1 1 d . . . . .
H9 H -0.049346 0.217044 0.628820 0.018 Uiso 1 1 calc R U . . .
C10 C -0.3206(2) -0.04666(10) 0.71052(15) 0.0176(4) Uani 1 1 d . . . . .
H10 H -0.345502 -0.045257 0.643571 0.021 Uiso 1 1 calc R U . . .
C11 C -0.2286(2) -0.01937(10) 0.85891(15) 0.0187(4) Uani 1 1 d . . . . .
H11 H -0.180298 0.003251 0.911309 0.022 Uiso 1 1 calc R U . . .
C12 C -0.2979(2) -0.07841(10) 0.86150(15) 0.0205(4) Uani 1 1 d . . . . .
H12 H -0.305857 -0.103756 0.917208 0.025 Uiso 1 1 calc R U . . .
C13 C -0.3546(2) 0.14180(10) 0.44399(14) 0.0155(4) Uani 1 1 d . . . . .
H13 H -0.416863 0.107055 0.459261 0.019 Uiso 1 1 calc R U . . .
C14 C -0.1684(3) 0.21338(11) 0.45175(16) 0.0246(5) Uani 1 1 d . . . . .
H14 H -0.081782 0.236814 0.472551 0.030 Uiso 1 1 calc R U . . .
C15 C -0.2550(3) 0.22192(11) 0.36783(16) 0.0234(5) Uani 1 1 d . . . . .
H15 H -0.238215 0.253024 0.320203 0.028 Uiso 1 1 calc R U . . .
C16 C 0.8693(2) 0.07883(10) 0.19858(15) 0.0191(4) Uani 1 1 d . . . . .
C17 C 0.9598(2) 0.09966(10) 0.27731(15) 0.0195(4) Uani 1 1 d . . . . .
H17 H 1.022006 0.136107 0.271648 0.023 Uiso 1 1 calc R U . . .
C18 C 0.9598(2) 0.06621(10) 0.36749(15) 0.0193(4) Uani 1 1 d . . . . .
H18 H 1.022337 0.080552 0.420732 0.023 Uiso 1 1 calc R U . . .
C19 C 0.8682(2) 0.01295(10) 0.37667(15) 0.0177(4) Uani 1 1 d . . . . .
H19 H 0.868819 -0.008591 0.436396 0.021 Uiso 1 1 calc R U . . .
C20 C 0.7720(2) -0.01012(10) 0.29638(15) 0.0171(4) Uani 1 1 d . . . . .
C21 C 0.6744(2) -0.06599(10) 0.30270(15) 0.0180(4) Uani 1 1 d . . . . .
C22 C 0.5845(2) -0.08703(11) 0.22337(16) 0.0225(4) Uani 1 1 d . . . . .
H22 H 0.521668 -0.123252 0.229032 0.027 Uiso 1 1 calc R U . . .
C23 C 0.5864(2) -0.05427(12) 0.13322(16) 0.0257(5) Uani 1 1 d . . . . .
H23 H 0.525773 -0.069284 0.079529 0.031 Uiso 1 1 calc R U . . .
C24 C 0.6767(2) -0.00069(11) 0.12428(16) 0.0232(4) Uani 1 1 d . . . . .
H24 H 0.676055 0.020737 0.064460 0.028 Uiso 1 1 calc R U . . .
C25 C 0.7721(2) 0.02315(10) 0.20476(15) 0.0186(4) Uani 1 1 d . . . . .
O1 O 0.5102(2) 0.28399(8) 0.64587(13) 0.0294(4) Uani 1 1 d D . . . .
O2 O 0.9842(2) 0.17653(7) 0.10801(11) 0.0279(4) Uani 1 1 d . . . . .
O3 O 0.91846(18) 0.07927(8) 0.01415(11) 0.0238(3) Uani 1 1 d . . . . .
O4 O 0.7199(2) 0.14868(9) 0.06544(13) 0.0356(4) Uani 1 1 d . . . . .
O5 O 0.61661(17) -0.05930(7) 0.48366(11) 0.0220(3) Uani 1 1 d . . . . .
O6 O 0.81412(17) -0.13504(8) 0.44314(11) 0.0235(3) Uani 1 1 d . . . . .
O7 O 0.55188(17) -0.15993(7) 0.39598(12) 0.0244(3) Uani 1 1 d . . . . .
N1 N 0.29385(19) 0.25532(8) 0.81043(12) 0.0170(3) Uani 1 1 d . . . . .
N2 N 0.09836(18) 0.18863(8) 0.79093(12) 0.0146(3) Uani 1 1 d . . . . .
N3 N -0.24407(18) 0.00075(8) 0.76242(12) 0.0146(3) Uani 1 1 d . . . . .
N4 N -0.35525(19) -0.09539(8) 0.76852(12) 0.0176(3) Uani 1 1 d . . . . .
N5 N -0.23413(18) 0.16269(8) 0.50089(12) 0.0146(3) Uani 1 1 d . . . . .
N6 N -0.37271(19) 0.17723(8) 0.36357(12) 0.0166(3) Uani 1 1 d . . . . .
H1A H 0.503(4) 0.2458(12) 0.635(2) 0.049(10) Uiso 1 1 d D . . . .
H1B H 0.586(3) 0.2982(18) 0.627(3) 0.061(11) Uiso 1 1 d D . . . .

loop_
_atom_site_aniso_label
_atom_site_aniso_U_11
_atom_site_aniso_U_22
_atom_site_aniso_U_33
_atom_site_aniso_U_23
_atom_site_aniso_U_13
_atom_site_aniso_U_12
Zn1 0.01603(12) 0.01456(12) 0.01587(12) -0.00250(9) -0.00092(9) -0.00084(8)
S1 0.0282(3) 0.0206(3) 0.0153(2) 0.00195(19) 0.0040(2) 0.0052(2)
S2 0.0184(2) 0.0173(2) 0.0190(2) -0.00250(19) 0.00575(19) -0.00164(19)
C1 0.0168(9) 0.0169(9) 0.0154(9) -0.0012(8) -0.0001(7) -0.0020(8)
C2 0.0201(10) 0.0238(11) 0.0158(10) -0.0037(8) -0.0017(8) -0.0013(8)
C3 0.0199(10) 0.0224(10) 0.0135(9) -0.0005(8) 0.0012(8) 0.0003(8)
C4 0.0110(8) 0.0159(9) 0.0156(9) -0.0029(7) 0.0009(7) 0.0002(7)
C5 0.0153(9) 0.0175(10) 0.0128(9) -0.0010(7) 0.0005(7) 0.0014(7)
C6 0.0142(9) 0.0133(9) 0.0151(9) 0.0000(7) 0.0030(7) 0.0006(7)
C7 0.0133(9) 0.0172(9) 0.0150(9) -0.0019(7) -0.0008(7) -0.0014(7)
C8 0.0124(9) 0.0165(9) 0.0136(9) -0.0006(7) 0.0016(7) 0.0010(7)
C9 0.0139(9) 0.0152(9) 0.0157(9) 0.0005(7) 0.0015(7) -0.0011(7)
C10 0.0197(10) 0.0177(10) 0.0148(9) 0.0009(8) -0.0019(8) -0.0013(8)
C11 0.0230(10) 0.0196(10) 0.0133(9) 0.0003(8) -0.0006(8) -0.0022(8)
C12 0.0260(11) 0.0209(10) 0.0142(9) 0.0038(8) -0.0006(8) -0.0017(8)
C13 0.0126(9) 0.0174(9) 0.0165(9) 0.0022(8) 0.0009(7) -0.0014(7)
C14 0.0297(12) 0.0242(11) 0.0193(10) 0.0024(9) -0.0019(9) -0.0137(9)
C15 0.0298(11) 0.0206(11) 0.0195(10) 0.0045(8) -0.0005(9) -0.0091(9)
C16 0.0241(10) 0.0183(10) 0.0155(9) 0.0009(8) 0.0048(8) 0.0059(8)
C17 0.0207(10) 0.0186(10) 0.0197(10) -0.0009(8) 0.0051(8) 0.0005(8)
C18 0.0187(10) 0.0231(10) 0.0162(10) -0.0023(8) 0.0009(8) 0.0008(8)
C19 0.0181(10) 0.0200(10) 0.0155(9) 0.0005(8) 0.0036(8) 0.0033(8)
C20 0.0156(9) 0.0187(10) 0.0174(10) -0.0027(8) 0.0029(8) 0.0029(8)
C21 0.0156(9) 0.0193(10) 0.0197(10) -0.0026(8) 0.0049(8) 0.0023(8)
C22 0.0188(10) 0.0237(11) 0.0251(11) -0.0062(9) 0.0028(8) 0.0014(8)
C23 0.0227(11) 0.0309(12) 0.0226(11) -0.0073(9) -0.0034(9) 0.0034(9)
C24 0.0250(11) 0.0278(11) 0.0166(10) -0.0015(9) 0.0003(8) 0.0049(9)
C25 0.0186(10) 0.0205(10) 0.0170(10) -0.0018(8) 0.0027(8) 0.0055(8)
O1 0.0434(11) 0.0208(9) 0.0259(9) -0.0080(7) 0.0152(8) -0.0083(8)
O2 0.0456(10) 0.0182(8) 0.0202(8) 0.0019(6) 0.0037(7) -0.0021(7)
O3 0.0302(8) 0.0256(8) 0.0159(7) -0.0017(6) 0.0040(6) -0.0013(7)
O4 0.0370(10) 0.0431(11) 0.0276(9) 0.0119(8) 0.0073(7) 0.0177(8)
O5 0.0246(8) 0.0207(7) 0.0218(7) -0.0063(6) 0.0096(6) -0.0057(6)
O6 0.0216(7) 0.0263(8) 0.0228(8) 0.0042(6) 0.0032(6) 0.0018(6)
O7 0.0252(8) 0.0196(8) 0.0294(8) -0.0068(6) 0.0079(6) -0.0056(6)
N1 0.0165(8) 0.0170(8) 0.0171(8) -0.0023(7) -0.0003(6) -0.0014(6)
N2 0.0136(8) 0.0157(8) 0.0144(8) -0.0019(6) -0.0002(6) -0.0006(6)
N3 0.0161(8) 0.0141(8) 0.0134(8) 0.0012(6) 0.0000(6) -0.0010(6)
N4 0.0193(8) 0.0165(8) 0.0165(8) 0.0018(7) -0.0024(7) -0.0016(7)
N5 0.0150(8) 0.0165(8) 0.0123(8) 0.0006(6) 0.0006(6) -0.0028(6)
N6 0.0157(8) 0.0172(8) 0.0167(8) 0.0018(6) 0.0009(6) -0.0003(6)

loop_
_atom_type_symbol
_atom_type_description
_atom_type_scat_dispersion_real
_atom_type_scat_dispersion_imag
_atom_type_scat_source
Zn Zn 0.2839 1.4301 'International Tables Vol C Tables 4.2.6.8 and 6.1.1.4'
S S 0.1246 0.1234 'International Tables Vol C Tables 4.2.6.8 and 6.1.1.4'
C C 0.0033 0.0016 'International Tables Vol C Tables 4.2.6.8 and 6.1.1.4'
H H 0.0000 0.0000 'International Tables Vol C Tables 4.2.6.8 and 6.1.1.4'
O O 0.0106 0.0060 'International Tables Vol C Tables 4.2.6.8 and 6.1.1.4'
N N 0.0061 0.0033 'International Tables Vol C Tables 4.2.6.8 and 6.1.1.4'

loop_
_geom_angle_atom_site_label_1
_geom_angle_atom_site_label_2
_geom_angle_atom_site_label_3
_geom_angle
_geom_angle_site_symmetry_1
_geom_angle_site_symmetry_3
_geom_angle_publ_flag
N6 Zn1 O1 108.35(8) 4_666 . ?
N6 Zn1 N4 116.51(7) 4_666 2_556 ?
O1 Zn1 N4 103.25(7) . 2_556 ?
N6 Zn1 N1 112.06(7) 4_666 . ?
O1 Zn1 N1 104.38(7) . . ?
N4 Zn1 N1 111.14(7) 2_556 . ?
O3 S1 O2 112.29(10) . . ?
O3 S1 O4 111.60(11) . . ?
O2 S1 O4 113.64(11) . . ?
O3 S1 C16 107.17(10) . . ?
O2 S1 C16 106.01(10) . . ?
O4 S1 C16 105.50(10) . . ?
O6 S2 O5 113.54(10) . . ?
O6 S2 O7 112.62(10) . . ?
O5 S2 O7 111.67(9) . . ?
O6 S2 C21 107.83(9) . . ?
O5 S2 C21 105.30(9) . . ?
O7 S2 C21 105.17(10) . . ?
N1 C1 N2 111.20(18) . . ?
C3 C2 N1 109.87(18) . . ?
C2 C3 N2 105.79(18) . . ?
C9 C4 C5 121.87(18) . . ?
C9 C4 N2 117.32(17) . . ?
C5 C4 N2 120.77(17) . . ?
C4 C5 C6 117.52(18) . . ?
C7 C6 C5 121.95(18) . . ?
C7 C6 N3 119.30(17) . . ?
C5 C6 N3 118.72(17) . . ?
C8 C7 C6 118.18(18) . . ?
C9 C8 C7 121.33(18) . . ?
C9 C8 N5 117.64(17) . . ?
C7 C8 N5 121.03(17) . . ?
C8 C9 C4 118.88(18) . . ?
N4 C10 N3 110.23(17) . . ?
C12 C11 N3 106.05(18) . . ?
C11 C12 N4 109.43(18) . . ?
N6 C13 N5 110.79(17) . . ?
C15 C14 N5 106.23(18) . . ?
C14 C15 N6 109.32(19) . . ?
C17 C16 C25 121.27(19) . . ?
C17 C16 S1 117.62(17) . . ?
C25 C16 S1 121.10(16) . . ?
C16 C17 C18 120.4(2) . . ?
C19 C18 C17 120.21(19) . . ?
C18 C19 C20 121.01(19) . . ?
C19 C20 C25 119.14(19) . . ?
C19 C20 C21 122.86(19) . . ?
C25 C20 C21 117.99(18) . . ?
C22 C21 C20 121.0(2) . . ?
C22 C21 S2 118.72(17) . . ?
C20 C21 S2 120.22(15) . . ?
C21 C22 C23 120.5(2) . . ?
C24 C23 C22 120.3(2) . . ?
C23 C24 C25 121.3(2) . . ?
C24 C25 C16 123.20(19) . . ?
C24 C25 C20 118.86(19) . . ?
C16 C25 C20 117.94(19) . . ?
C1 N1 C2 105.79(17) . . ?
C1 N1 Zn1 121.68(14) . . ?
C2 N1 Zn1 132.51(14) . . ?
C1 N2 C3 107.32(16) . . ?
C1 N2 C4 124.14(17) . . ?
C3 N2 C4 128.51(17) . . ?
C10 N3 C11 107.71(17) . . ?
C10 N3 C6 125.72(17) . . ?
C11 N3 C6 126.55(17) . . ?
C10 N4 C12 106.58(17) . . ?
C10 N4 Zn1 127.43(14) . 2_546 ?
C12 N4 Zn1 125.63(14) . 2_546 ?
C13 N5 C14 107.30(17) . . ?
C13 N5 C8 126.87(17) . . ?
C14 N5 C8 125.81(17) . . ?
C13 N6 C15 106.32(17) . . ?
C13 N6 Zn1 127.39(14) . 4_465 ?
C15 N6 Zn1 125.07(14) . 4_465 ?

loop_
_geom_bond_atom_site_label_1
_geom_bond_atom_site_label_2
_geom_bond_distance
_geom_bond_site_symmetry_2
_geom_bond_publ_flag
Zn1 N6 1.9653(18) 4_666 ?
Zn1 O1 1.9672(17) . ?
Zn1 N4 1.9698(17) 2_556 ?
Zn1 N1 2.0040(17) . ?
S1 O3 1.4443(16) . ?
S1 O2 1.4509(17) . ?
S1 O4 1.4652(18) . ?
S1 C16 1.786(2) . ?
S2 O6 1.4470(16) . ?
S2 O5 1.4583(15) . ?
S2 O7 1.4629(16) . ?
S2 C21 1.783(2) . ?
C1 N1 1.318(3) . ?
C1 N2 1.349(3) . ?
C2 C3 1.353(3) . ?
C2 N1 1.384(3) . ?
C3 N2 1.385(3) . ?
C4 C9 1.384(3) . ?
C4 C5 1.385(3) . ?
C4 N2 1.432(2) . ?
C5 C6 1.393(3) . ?
C6 C7 1.392(3) . ?
C6 N3 1.424(2) . ?
C7 C8 1.384(3) . ?
C8 C9 1.381(3) . ?
C8 N5 1.427(2) . ?
C10 N4 1.322(3) . ?
C10 N3 1.349(3) . ?
C11 C12 1.348(3) . ?
C11 N3 1.385(3) . ?
C12 N4 1.382(3) . ?
C13 N6 1.318(3) . ?
C13 N5 1.343(2) . ?
C14 C15 1.346(3) . ?
C14 N5 1.385(3) . ?
C15 N6 1.382(3) . ?
C16 C17 1.364(3) . ?
C16 C25 1.428(3) . ?
C17 C18 1.414(3) . ?
C18 C19 1.364(3) . ?
C19 C20 1.421(3) . ?
C20 C25 1.429(3) . ?
C20 C21 1.434(3) . ?
C21 C22 1.368(3) . ?
C22 C23 1.408(3) . ?
C23 C24 1.362(3) . ?
C24 C25 1.424(3) . ?
